data_7020848
loop_
_publ_author_name
'Collins, Richard A.'
'Unruangsri, Junjuda'
'Mountford, Philip'

_publ_section_title
;
 Synthesis and rac-lactide ring-opening polymerisation studies of new
 alkaline earth tetrahydroborate complexes.
;
_journal_issue 3
_journal_name_full 'Dalton transactions (Cambridge, England : 2003)'
_journal_page_first 759
_journal_page_last 769
_journal_paper_doi 10.1039/c2dt32151c
_journal_volume 42
_journal_year 2013
_chemical_formula_moiety 'C33 H53 B1 Mg1 N2 O1'
_chemical_formula_sum 'C33 H53 B Mg N2 O'
_chemical_formula_weight 528.91
_chemical_name_systematic
;
Mg{HC(C(Me)NAr')2}(BH4)(THF)
;
_space_group_IT_number 2
_symmetry_cell_setting triclinic
_symmetry_space_group_name_Hall '-P 1'
_symmetry_space_group_name_H-M 'P -1'
_atom_sites_solution_hydrogens difmap
_atom_sites_solution_primary other
_atom_sites_solution_secondary difmap
_cell_angle_alpha 79.081(6)
_cell_angle_beta 90.008(5)
_cell_angle_gamma 82.717(6)
_cell_formula_units_Z 4
_cell_length_a 8.9350(6)
_cell_length_b 16.6750(12)
_cell_length_c 22.6408(15)
_cell_measurement_reflns_used 5021
_cell_measurement_temperature 150
_cell_measurement_theta_max 77
_cell_measurement_theta_min 4
_cell_volume 3284.5(4)
_computing_cell_refinement 'CrysAlisPro, (Agilent, 2011)'
_computing_data_collection 'CrysAlisPro, (Agilent, 2011)'
_computing_data_reduction 'CrysAlisPro, (Agilent, 2011)'
_computing_molecular_graphics 'CAMERON (Watkin et al., 1996)'
_computing_publication_material 'CRYSTALS (Betteridge et al., 2003)'
_computing_structure_refinement 'CRYSTALS (Betteridge et al., 2003)'
_computing_structure_solution 'Superflip (Palatinus & Chapuis, 2007)'
_diffrn_ambient_temperature 150
_diffrn_measured_fraction_theta_full 0.996
_diffrn_measured_fraction_theta_max 0.979
_diffrn_measurement_device Area
_diffrn_measurement_device_type 'Agilent Technologies SuperNova'
_diffrn_measurement_method \w
_diffrn_radiation_monochromator graphite
_diffrn_radiation_type 'Cu K\a'
_diffrn_radiation_wavelength 1.54180
_diffrn_reflns_av_R_equivalents 0.056
_diffrn_reflns_limit_h_max 11
_diffrn_reflns_limit_h_min -11
_diffrn_reflns_limit_k_max 21
_diffrn_reflns_limit_k_min -20
_diffrn_reflns_limit_l_max 28
_diffrn_reflns_limit_l_min 0
_diffrn_reflns_number 30318
_diffrn_reflns_theta_full 73.199
_diffrn_reflns_theta_max 77.051
_diffrn_reflns_theta_min 3.665
_diffrn_standards_number 0
_exptl_absorpt_coefficient_mu 0.646
_exptl_absorpt_correction_T_max 0.94
_exptl_absorpt_correction_T_min 0.80
_exptl_absorpt_correction_type multi-scan
_exptl_absorpt_process_details 'CrysAlisPro (Agilent, 2011)'
_exptl_crystal_colour white
_exptl_crystal_density_diffrn 1.070
_exptl_crystal_density_method 'not measured'
_exptl_crystal_description lath
_exptl_crystal_F_000 1160
_exptl_crystal_size_max 0.200
_exptl_crystal_size_mid 0.100
_exptl_crystal_size_min 0.100
_refine_diff_density_max 0.28
_refine_diff_density_min -0.24
_refine_ls_extinction_method None
_refine_ls_goodness_of_fit_ref 1.1343
_refine_ls_hydrogen_treatment mixed
_refine_ls_matrix_type full
_refine_ls_number_parameters 718
_refine_ls_number_reflns 8248
_refine_ls_number_restraints 0
_refine_ls_R_factor_all 0.0885
_refine_ls_R_factor_gt 0.0567
_refine_ls_shift/su_max 0.0004396
_refine_ls_shift/su_mean 0.0000231
_refine_ls_structure_factor_coef F
_refine_ls_weighting_details
;
Method, part 1, Chebychev polynomial, (Watkin, 1994, Prince, 1982)
[weight] = 1.0/[A~0~*T~0~(x)+A~1~*T~1~(x) ... +A~n-1~]*T~n-1~(x)]
where A~i~ are the Chebychev coefficients listed below and x= Fcalc/Fmax
Method = Robust Weighting (Prince, 1982)
W = [weight] * [1-(deltaF/6*sigmaF)^2^]^2^
A~i~ are:
12.9 -5.07 10.3
;
_refine_ls_weighting_scheme calc
_refine_ls_wR_factor_all 0.0758
_refine_ls_wR_factor_gt 0.0581
_refine_ls_wR_factor_ref 0.0551
_reflns_limit_h_max 11
_reflns_limit_h_min -11
_reflns_limit_k_max 21
_reflns_limit_k_min -20
_reflns_limit_l_max 28
_reflns_limit_l_min 0
_reflns_number_gt 9423
_reflns_number_total 13616
_reflns_threshold_expression I>2.0\s(I)
_oxford_diffrn_Wilson_B_factor 3.16
_oxford_diffrn_Wilson_scale 0.08
_oxford_refine_ls_r_factor_ref 0.0496
_oxford_refine_ls_scale 3.96(6)
_oxford_reflns_number_all 13616
_oxford_reflns_threshold_expression_ref I>3.0\s(I)
_cod_data_source_file c2dt32151c.txt
_cod_data_source_block Compound_1
_cod_depositor_comments
;
The following automatic conversions were performed:

'_atom_sites_solution_primary' value 'Other' changed to 'other'
according to /home/saulius/struct/CIF-dictionaries/cif_core.dic
dictionary named 'cif_core.dic' version 2.4.2 from 2011-04-26.

Automatic conversion script
Id: cif_fix_values 1891 2012-01-12 08:04:46Z andrius 
;
_cod_original_sg_symbol_H-M 'P -1 '
_cod_original_formula_sum 'C33 H53 B1 Mg1 N2 O1'
_cod_database_code 7020848

loop_
_symmetry_equiv_pos_as_xyz
x,y,z
-x,-y,-z

loop_
_atom_site_label
_atom_site_type_symbol
_atom_site_fract_x
_atom_site_fract_y
_atom_site_fract_z
_atom_site_U_iso_or_equiv
_atom_site_occupancy
_atom_site_adp_type
_atom_site_refinement_flags_posn
Mg1 Mg 0.98075(8) 0.29702(4) 0.34752(3) 0.0273 1.0000 Uani .
Mg101 Mg 0.38689(8) 0.70956(4) 0.15091(3) 0.0274 1.0000 Uani .
B1 B 1.1478(4) 0.3840(2) 0.31919(16) 0.0445 1.0000 Uani .
B101 B 0.5937(4) 0.6217(2) 0.18072(16) 0.0446 1.0000 Uani .
N1 N 0.8979(2) 0.27939(11) 0.43277(8) 0.0287 1.0000 Uani .
N2 N 1.0299(2) 0.17444(11) 0.34646(8) 0.0273 1.0000 Uani .
N101 N 0.2934(2) 0.72529(11) 0.06600(8) 0.0275 1.0000 Uani .
N102 N 0.3843(2) 0.83242(11) 0.15031(8) 0.0275 1.0000 Uani .
O1 O 0.78968(18) 0.32579(10) 0.29386(7) 0.0339 1.0000 Uani .
O101 O 0.20949(18) 0.68282(10) 0.20534(7) 0.0332 1.0000 Uani .
C1 C 0.8392(3) 0.21041(14) 0.45363(10) 0.0303 1.0000 Uani .
C2 C 0.8553(3) 0.14068(14) 0.42624(11) 0.0320 1.0000 Uani .
C3 C 0.9516(3) 0.12097(14) 0.38071(10) 0.0305 1.0000 Uani .
C4 C 0.7503(3) 0.20216(17) 0.51071(12) 0.0426 1.0000 Uani .
C5 C 0.9636(3) 0.03234(15) 0.37200(14) 0.0476 1.0000 Uani .
C6 C 0.8957(3) 0.33828(14) 0.47193(10) 0.0306 1.0000 Uani .
C7 C 0.9990(3) 0.32326(15) 0.52097(11) 0.0349 1.0000 Uani .
C8 C 0.9879(3) 0.37801(17) 0.56052(12) 0.0434 1.0000 Uani .
C9 C 0.8816(4) 0.44710(18) 0.55165(13) 0.0500 1.0000 Uani .
C10 C 0.7866(3) 0.46353(17) 0.50164(13) 0.0450 1.0000 Uani .
C11 C 0.7913(3) 0.41052(15) 0.46061(11) 0.0358 1.0000 Uani .
C12 C 1.1265(3) 0.25236(16) 0.52987(11) 0.0397 1.0000 Uani .
C13 C 1.2769(4) 0.2843(2) 0.52224(17) 0.0625 1.0000 Uani .
C14 C 1.1244(4) 0.1952(2) 0.59177(16) 0.0675 1.0000 Uani .
C15 C 0.6819(3) 0.43040(16) 0.40697(12) 0.0404 1.0000 Uani .
C16 C 0.5288(4) 0.4045(3) 0.42473(19) 0.0803 1.0000 Uani .
C17 C 0.6689(5) 0.5205(2) 0.37522(18) 0.0775 1.0000 Uani .
C18 C 1.1499(3) 0.14461(13) 0.31086(10) 0.0290 1.0000 Uani .
C19 C 1.2904(3) 0.11068(14) 0.33901(11) 0.0333 1.0000 Uani .
C20 C 1.4088(3) 0.08695(16) 0.30360(12) 0.0409 1.0000 Uani .
C21 C 1.3921(3) 0.09604(16) 0.24193(13) 0.0431 1.0000 Uani .
C22 C 1.2546(3) 0.12992(16) 0.21487(12) 0.0403 1.0000 Uani .
C23 C 1.1323(3) 0.15510(14) 0.24786(11) 0.0337 1.0000 Uani .
C24 C 1.3157(3) 0.09996(17) 0.40618(12) 0.0417 1.0000 Uani .
C25 C 1.4317(4) 0.1509(2) 0.42161(14) 0.0558 1.0000 Uani .
C26 C 1.3619(6) 0.0096(2) 0.43503(17) 0.0946 1.0000 Uani .
C27 C 0.9825(3) 0.18956(17) 0.21603(11) 0.0425 1.0000 Uani .
C28 C 0.9968(4) 0.2571(2) 0.16113(13) 0.0607 1.0000 Uani .
C29 C 0.9055(4) 0.1209(2) 0.19804(18) 0.0704 1.0000 Uani .
C30 C 0.6631(3) 0.27764(16) 0.30317(12) 0.0398 1.0000 Uani .
C31 C 0.5585(4) 0.31052(19) 0.24959(15) 0.0573 1.0000 Uani .
C32 C 0.5815(4) 0.40011(19) 0.23505(16) 0.0576 1.0000 Uani .
C33 C 0.7473(3) 0.39910(16) 0.24704(12) 0.0422 1.0000 Uani .
C101 C 0.2045(2) 0.79546(14) 0.04476(10) 0.0275 1.0000 Uani .
C102 C 0.1912(3) 0.86561(14) 0.07156(10) 0.0290 1.0000 Uani .
C103 C 0.2808(3) 0.88568(13) 0.11618(10) 0.0280 1.0000 Uani .
C104 C 0.1134(3) 0.80458(16) -0.01288(11) 0.0369 1.0000 Uani .
C105 C 0.2553(3) 0.97498(14) 0.12351(12) 0.0401 1.0000 Uani .
C106 C 0.3147(3) 0.66458(14) 0.02798(10) 0.0302 1.0000 Uani .
C107 C 0.4107(3) 0.67590(15) -0.02113(11) 0.0347 1.0000 Uani .
C108 C 0.4234(3) 0.61866(17) -0.05916(12) 0.0444 1.0000 Uani .
C109 C 0.3456(4) 0.55120(18) -0.04886(13) 0.0501 1.0000 Uani .
C110 C 0.2591(3) 0.53811(17) 0.00132(13) 0.0450 1.0000 Uani .
C111 C 0.2418(3) 0.59343(15) 0.04105(11) 0.0347 1.0000 Uani .
C112 C 0.5082(3) 0.74514(16) -0.03257(12) 0.0390 1.0000 Uani .
C113 C 0.6734(3) 0.7095(2) -0.01941(16) 0.0588 1.0000 Uani .
C114 C 0.4914(4) 0.7952(2) -0.09652(14) 0.0576 1.0000 Uani .
C115 C 0.1427(3) 0.57625(15) 0.09526(12) 0.0382 1.0000 Uani .
C116 C -0.0226(3) 0.6030(3) 0.07809(17) 0.0667 1.0000 Uani .
C117 C 0.1690(5) 0.48680(19) 0.12800(17) 0.0718 1.0000 Uani .
C118 C 0.4906(3) 0.86302(13) 0.18548(10) 0.0298 1.0000 Uani .
C119 C 0.6129(3) 0.89822(14) 0.15661(11) 0.0338 1.0000 Uani .
C120 C 0.7202(3) 0.92261(16) 0.19173(12) 0.0416 1.0000 Uani .
C121 C 0.7090(3) 0.91252(17) 0.25371(13) 0.0482 1.0000 Uani .
C122 C 0.5890(3) 0.87836(16) 0.28116(12) 0.0446 1.0000 Uani .
C123 C 0.4784(3) 0.85292(15) 0.24821(11) 0.0346 1.0000 Uani .
C124 C 0.6341(3) 0.90848(16) 0.08919(11) 0.0382 1.0000 Uani .
C125 C 0.7651(4) 0.8477(2) 0.07548(16) 0.0598 1.0000 Uani .
C126 C 0.6590(5) 0.9960(2) 0.05969(15) 0.0673 1.0000 Uani .
C127 C 0.3458(3) 0.81683(16) 0.28080(11) 0.0410 1.0000 Uani .
C128 C 0.3950(4) 0.7513(2) 0.33660(14) 0.0666 1.0000 Uani .
C129 C 0.2310(4) 0.8846(2) 0.29745(19) 0.0714 1.0000 Uani .
C130 C 0.0606(3) 0.73189(16) 0.19671(12) 0.0402 1.0000 Uani .
C131 C -0.0293(4) 0.69877(19) 0.25007(15) 0.0560 1.0000 Uani .
C132 C 0.0358(3) 0.60895(18) 0.26459(15) 0.0549 1.0000 Uani .
C133 C 0.2018(3) 0.61022(16) 0.25279(12) 0.0430 1.0000 Uani .
H1 H 1.236(4) 0.428(2) 0.3060(15) 0.065(10) 1.0000 Uiso .
H2 H 1.038(4) 0.413(2) 0.3341(16) 0.074(11) 1.0000 Uiso .
H3 H 1.120(4) 0.3493(19) 0.2818(15) 0.062(9) 1.0000 Uiso .
H4 H 1.189(4) 0.332(2) 0.3583(15) 0.068(10) 1.0000 Uiso .
H5 H 0.694(3) 0.5765(19) 0.1979(14) 0.056(9) 1.0000 Uiso .
H6 H 0.550(4) 0.656(2) 0.2181(15) 0.065(10) 1.0000 Uiso .
H7 H 0.609(4) 0.672(2) 0.1410(18) 0.085(12) 1.0000 Uiso .
H8 H 0.500(4) 0.5946(19) 0.1614(14) 0.059(9) 1.0000 Uiso .
H21 H 0.7942 0.0988 0.4432 0.0417 1.0000 Uiso R
H41 H 0.6740 0.1642 0.5096 0.0657 1.0000 Uiso R
H42 H 0.8185 0.1812 0.5453 0.0674 1.0000 Uiso R
H43 H 0.6991 0.2556 0.5158 0.0666 1.0000 Uiso R
H51 H 0.9857 -0.0050 0.4103 0.0771 1.0000 Uiso R
H52 H 1.0403 0.0202 0.3435 0.0765 1.0000 Uiso R
H53 H 0.8669 0.0233 0.3572 0.0766 1.0000 Uiso R
H81 H 1.0587 0.3678 0.5946 0.0578 1.0000 Uiso R
H91 H 0.8738 0.4840 0.5800 0.0634 1.0000 Uiso R
H101 H 0.7151 0.5135 0.4948 0.0547 1.0000 Uiso R
H121 H 1.1121 0.2172 0.4990 0.0478 1.0000 Uiso R
H131 H 1.3581 0.2382 0.5266 0.0943 1.0000 Uiso R
H132 H 1.2921 0.3149 0.5545 0.0939 1.0000 Uiso R
H133 H 1.2802 0.3210 0.4825 0.0944 1.0000 Uiso R
H141 H 1.2028 0.1481 0.5925 0.1061 1.0000 Uiso R
H142 H 1.1455 0.2263 0.6232 0.1062 1.0000 Uiso R
H143 H 1.0249 0.1767 0.5961 0.1063 1.0000 Uiso R
H151 H 0.7217 0.3980 0.3760 0.0520 1.0000 Uiso R
H161 H 0.4646 0.4118 0.3884 0.1261 1.0000 Uiso R
H162 H 0.4849 0.4409 0.4508 0.1262 1.0000 Uiso R
H163 H 0.5384 0.3469 0.4463 0.1266 1.0000 Uiso R
H171 H 0.6077 0.5254 0.3388 0.1208 1.0000 Uiso R
H172 H 0.6194 0.5542 0.4024 0.1213 1.0000 Uiso R
H173 H 0.7711 0.5341 0.3661 0.1212 1.0000 Uiso R
H201 H 1.5063 0.0634 0.3227 0.0516 1.0000 Uiso R
H211 H 1.4744 0.0797 0.2178 0.0547 1.0000 Uiso R
H221 H 1.2426 0.1358 0.1720 0.0512 1.0000 Uiso R
H241 H 1.2191 0.1191 0.4239 0.0535 1.0000 Uiso R
H251 H 1.4448 0.1420 0.4654 0.0864 1.0000 Uiso R
H252 H 1.5255 0.1337 0.4023 0.0861 1.0000 Uiso R
H253 H 1.3963 0.2086 0.4055 0.0862 1.0000 Uiso R
H261 H 1.3595 0.0047 0.4784 0.1408 1.0000 Uiso R
H262 H 1.4631 -0.0073 0.4223 0.1414 1.0000 Uiso R
H263 H 1.2905 -0.0235 0.4222 0.1409 1.0000 Uiso R
H271 H 0.9168 0.2151 0.2453 0.0535 1.0000 Uiso R
H281 H 0.8950 0.2804 0.1450 0.0943 1.0000 Uiso R
H282 H 1.0476 0.2992 0.1747 0.0941 1.0000 Uiso R
H283 H 1.0562 0.2326 0.1309 0.0941 1.0000 Uiso R
H291 H 0.8063 0.1437 0.1804 0.1079 1.0000 Uiso R
H292 H 0.9681 0.0961 0.1695 0.1084 1.0000 Uiso R
H293 H 0.8935 0.0804 0.2344 0.1082 1.0000 Uiso R
H301 H 0.6162 0.2868 0.3422 0.0491 1.0000 Uiso R
H302 H 0.6997 0.2180 0.3052 0.0509 1.0000 Uiso R
H311 H 0.4521 0.3022 0.2584 0.0704 1.0000 Uiso R
H312 H 0.5909 0.2840 0.2150 0.0706 1.0000 Uiso R
H321 H 0.5217 0.4333 0.2621 0.0722 1.0000 Uiso R
H322 H 0.5561 0.4248 0.1919 0.0715 1.0000 Uiso R
H331 H 0.7702 0.4484 0.2629 0.0538 1.0000 Uiso R
H332 H 0.8037 0.3926 0.2102 0.0539 1.0000 Uiso R
H1021 H 0.1097 0.9082 0.0546 0.0377 1.0000 Uiso R
H1041 H 0.0299 0.8497 -0.0166 0.0587 1.0000 Uiso R
H1042 H 0.1766 0.8152 -0.0480 0.0588 1.0000 Uiso R
H1043 H 0.0731 0.7537 -0.0149 0.0587 1.0000 Uiso R
H1051 H 0.1558 1.0010 0.1062 0.0644 1.0000 Uiso R
H1052 H 0.3348 1.0030 0.1025 0.0651 1.0000 Uiso R
H1053 H 0.2620 0.9782 0.1656 0.0639 1.0000 Uiso R
H1081 H 0.4896 0.6269 -0.0934 0.0566 1.0000 Uiso R
H1091 H 0.3528 0.5138 -0.0769 0.0606 1.0000 Uiso R
H1101 H 0.2084 0.4888 0.0097 0.0556 1.0000 Uiso R
H1121 H 0.4764 0.7841 -0.0045 0.0480 1.0000 Uiso R
H1131 H 0.7373 0.7537 -0.0248 0.0914 1.0000 Uiso R
H1132 H 0.6855 0.6805 0.0226 0.0909 1.0000 Uiso R
H1133 H 0.7071 0.6712 -0.0462 0.0913 1.0000 Uiso R
H1141 H 0.5498 0.8417 -0.0996 0.0909 1.0000 Uiso R
H1142 H 0.3840 0.8145 -0.1053 0.0912 1.0000 Uiso R
H1143 H 0.5286 0.7596 -0.1249 0.0911 1.0000 Uiso R
H1151 H 0.1688 0.6101 0.1252 0.0478 1.0000 Uiso R
H1161 H -0.0837 0.5942 0.1145 0.1041 1.0000 Uiso R
H1162 H -0.0416 0.6618 0.0585 0.1046 1.0000 Uiso R
H1163 H -0.0550 0.5700 0.0502 0.1041 1.0000 Uiso R
H1171 H 0.1120 0.4816 0.1649 0.1107 1.0000 Uiso R
H1172 H 0.2767 0.4716 0.1370 0.1113 1.0000 Uiso R
H1173 H 0.1323 0.4537 0.1012 0.1115 1.0000 Uiso R
H1201 H 0.8055 0.9472 0.1729 0.0526 1.0000 Uiso R
H1211 H 0.7857 0.9287 0.2774 0.0596 1.0000 Uiso R
H1221 H 0.5825 0.8714 0.3239 0.0553 1.0000 Uiso R
H1241 H 0.5400 0.8964 0.0702 0.0493 1.0000 Uiso R
H1251 H 0.7726 0.8537 0.0320 0.0923 1.0000 Uiso R
H1252 H 0.8571 0.8599 0.0936 0.0922 1.0000 Uiso R
H1253 H 0.7466 0.7925 0.0936 0.0921 1.0000 Uiso R
H1261 H 0.6611 1.0003 0.0164 0.1047 1.0000 Uiso R
H1262 H 0.7572 1.0071 0.0741 0.1053 1.0000 Uiso R
H1263 H 0.5778 1.0359 0.0696 0.1049 1.0000 Uiso R
H1271 H 0.2983 0.7886 0.2514 0.0502 1.0000 Uiso R
H1281 H 0.3095 0.7246 0.3532 0.1051 1.0000 Uiso R
H1282 H 0.4354 0.7784 0.3668 0.1052 1.0000 Uiso R
H1283 H 0.4751 0.7106 0.3259 0.1051 1.0000 Uiso R
H1291 H 0.1462 0.8610 0.3172 0.1098 1.0000 Uiso R
H1292 H 0.2830 0.9124 0.3244 0.1105 1.0000 Uiso R
H1293 H 0.1934 0.9226 0.2602 0.1101 1.0000 Uiso R
H1301 H 0.0721 0.7913 0.1952 0.0528 1.0000 Uiso R
H1302 H 0.0178 0.7222 0.1580 0.0510 1.0000 Uiso R
H1311 H -0.0078 0.7243 0.2849 0.0716 1.0000 Uiso R
H1312 H -0.1397 0.7069 0.2414 0.0717 1.0000 Uiso R
H1321 H 0.0191 0.5832 0.3071 0.0686 1.0000 Uiso R
H1322 H -0.0078 0.5792 0.2353 0.0690 1.0000 Uiso R
H1331 H 0.2564 0.6178 0.2895 0.0546 1.0000 Uiso R
H1332 H 0.2492 0.5599 0.2378 0.0545 1.0000 Uiso R

loop_
_atom_site_aniso_label
_atom_site_aniso_U_11
_atom_site_aniso_U_22
_atom_site_aniso_U_33
_atom_site_aniso_U_23
_atom_site_aniso_U_13
_atom_site_aniso_U_12
Mg1 0.0323(4) 0.0255(4) 0.0250(4) -0.0039(3) 0.0028(3) -0.0081(3)
Mg101 0.0308(4) 0.0265(4) 0.0254(4) -0.0049(3) -0.0016(3) -0.0051(3)
B1 0.0430(17) 0.0386(16) 0.0509(19) 0.0014(14) 0.0033(14) -0.0168(14)
B101 0.0364(16) 0.0403(16) 0.0510(19) 0.0014(14) -0.0053(14) 0.0029(13)
N1 0.0336(10) 0.0289(9) 0.0264(9) -0.0078(7) 0.0032(8) -0.0106(8)
N2 0.0314(10) 0.0290(9) 0.0234(9) -0.0068(7) 0.0025(7) -0.0084(8)
N101 0.0278(9) 0.0299(10) 0.0257(9) -0.0076(7) -0.0011(7) -0.0037(8)
N102 0.0313(10) 0.0286(9) 0.0232(9) -0.0056(7) -0.0014(7) -0.0056(8)
O1 0.0361(9) 0.0304(8) 0.0328(9) 0.0004(7) -0.0026(7) -0.0052(7)
O101 0.0359(9) 0.0316(8) 0.0312(9) -0.0006(7) 0.0019(7) -0.0094(7)
C1 0.0333(12) 0.0331(12) 0.0256(11) -0.0050(9) 0.0024(9) -0.0095(10)
C2 0.0389(13) 0.0297(11) 0.0296(12) -0.0034(9) 0.0038(10) -0.0158(10)
C3 0.0347(12) 0.0273(11) 0.0308(12) -0.0049(9) -0.0028(9) -0.0098(9)
C4 0.0497(15) 0.0472(15) 0.0375(14) -0.0131(11) 0.0152(12) -0.0236(12)
C5 0.0615(18) 0.0305(13) 0.0564(17) -0.0155(12) 0.0158(14) -0.0164(12)
C6 0.0346(12) 0.0336(12) 0.0275(11) -0.0101(9) 0.0087(9) -0.0127(10)
C7 0.0426(14) 0.0366(13) 0.0292(12) -0.0101(10) 0.0041(10) -0.0136(11)
C8 0.0533(16) 0.0481(15) 0.0343(14) -0.0162(11) 0.0025(12) -0.0152(13)
C9 0.0636(18) 0.0505(16) 0.0440(16) -0.0252(13) 0.0098(13) -0.0133(14)
C10 0.0493(16) 0.0412(14) 0.0494(16) -0.0200(12) 0.0112(13) -0.0075(12)
C11 0.0368(13) 0.0356(13) 0.0382(13) -0.0121(10) 0.0083(10) -0.0088(10)
C12 0.0482(15) 0.0394(14) 0.0347(13) -0.0127(11) -0.0045(11) -0.0090(11)
C13 0.0490(18) 0.062(2) 0.078(2) -0.0150(17) 0.0111(16) -0.0102(15)
C14 0.065(2) 0.060(2) 0.068(2) 0.0111(17) 0.0020(17) -0.0083(17)
C15 0.0374(13) 0.0403(14) 0.0468(15) -0.0162(11) 0.0025(11) -0.0059(11)
C16 0.0434(19) 0.127(4) 0.078(3) -0.031(2) 0.0057(17) -0.022(2)
C17 0.109(3) 0.0447(18) 0.075(2) -0.0052(16) -0.036(2) -0.0057(19)
C18 0.0360(12) 0.0234(10) 0.0297(12) -0.0071(9) 0.0036(9) -0.0087(9)
C19 0.0342(13) 0.0310(12) 0.0351(12) -0.0034(9) 0.0005(10) -0.0103(10)
C20 0.0378(14) 0.0363(13) 0.0466(15) -0.0033(11) 0.0027(11) -0.0040(11)
C21 0.0418(15) 0.0419(14) 0.0457(15) -0.0107(12) 0.0109(12) -0.0024(12)
C22 0.0492(15) 0.0393(13) 0.0332(13) -0.0098(10) 0.0046(11) -0.0048(12)
C23 0.0407(13) 0.0311(12) 0.0302(12) -0.0080(9) 0.0009(10) -0.0048(10)
C24 0.0331(13) 0.0557(16) 0.0353(14) -0.0036(12) -0.0037(10) -0.0100(12)
C25 0.067(2) 0.0564(18) 0.0463(17) -0.0092(14) -0.0116(15) -0.0170(15)
C26 0.159(4) 0.064(2) 0.057(2) 0.0217(18) -0.045(2) -0.048(3)
C27 0.0463(15) 0.0517(16) 0.0284(13) -0.0128(11) -0.0042(11) 0.0052(12)
C28 0.073(2) 0.0619(19) 0.0399(16) -0.0017(14) -0.0113(15) 0.0058(17)
C29 0.059(2) 0.077(2) 0.077(2) -0.0152(19) -0.0199(18) -0.0138(18)
C30 0.0372(13) 0.0424(14) 0.0410(14) -0.0067(11) -0.0006(11) -0.0113(11)
C31 0.0543(18) 0.0537(18) 0.062(2) -0.0071(15) -0.0177(15) -0.0082(14)
C32 0.0541(18) 0.0529(17) 0.0617(19) -0.0012(15) -0.0191(15) -0.0053(14)
C33 0.0495(15) 0.0365(13) 0.0356(14) 0.0028(11) -0.0042(11) -0.0014(12)
C101 0.0244(11) 0.0346(12) 0.0240(11) -0.0053(9) 0.0015(8) -0.0063(9)
C102 0.0297(11) 0.0287(11) 0.0277(11) -0.0028(9) -0.0015(9) -0.0040(9)
C103 0.0326(12) 0.0262(11) 0.0264(11) -0.0068(9) 0.0047(9) -0.0057(9)
C104 0.0365(13) 0.0444(14) 0.0298(12) -0.0085(10) -0.0081(10) -0.0026(11)
C105 0.0500(15) 0.0295(12) 0.0416(14) -0.0110(10) -0.0044(11) -0.0016(11)
C106 0.0305(12) 0.0343(12) 0.0281(11) -0.0114(9) -0.0045(9) -0.0042(9)
C107 0.0342(13) 0.0400(13) 0.0312(12) -0.0126(10) -0.0025(10) -0.0013(10)
C108 0.0468(15) 0.0533(16) 0.0380(14) -0.0218(12) 0.0028(12) -0.0055(13)
C109 0.0614(18) 0.0506(16) 0.0458(16) -0.0280(13) 0.0016(13) -0.0069(14)
C110 0.0505(16) 0.0405(14) 0.0499(16) -0.0215(12) -0.0041(13) -0.0093(12)
C111 0.0332(12) 0.0373(13) 0.0360(13) -0.0125(10) -0.0038(10) -0.0051(10)
C112 0.0383(14) 0.0473(15) 0.0353(13) -0.0148(11) 0.0062(10) -0.0095(11)
C113 0.0406(16) 0.070(2) 0.069(2) -0.0165(17) -0.0010(14) -0.0132(15)
C114 0.0637(19) 0.0651(19) 0.0439(16) -0.0033(14) 0.0031(14) -0.0182(16)
C115 0.0404(14) 0.0360(13) 0.0426(14) -0.0127(11) 0.0023(11) -0.0139(11)
C116 0.0391(16) 0.099(3) 0.067(2) -0.0251(19) 0.0022(15) -0.0151(17)
C117 0.103(3) 0.0434(17) 0.068(2) -0.0072(15) 0.024(2) -0.0101(18)
C118 0.0345(12) 0.0264(11) 0.0299(12) -0.0082(9) -0.0027(9) -0.0047(9)
C119 0.0351(13) 0.0320(12) 0.0353(13) -0.0081(10) -0.0013(10) -0.0060(10)
C120 0.0381(14) 0.0416(14) 0.0477(15) -0.0106(12) -0.0013(11) -0.0119(11)
C121 0.0503(16) 0.0512(16) 0.0477(16) -0.0168(13) -0.0141(13) -0.0132(13)
C122 0.0590(17) 0.0455(15) 0.0333(13) -0.0137(11) -0.0094(12) -0.0127(13)
C123 0.0421(14) 0.0332(12) 0.0299(12) -0.0096(10) -0.0033(10) -0.0058(10)
C124 0.0342(13) 0.0451(14) 0.0369(13) -0.0065(11) 0.0043(10) -0.0138(11)
C125 0.0555(19) 0.068(2) 0.058(2) -0.0169(16) 0.0193(15) -0.0075(16)
C126 0.094(3) 0.0522(18) 0.0534(19) 0.0044(15) 0.0060(18) -0.0244(18)
C127 0.0556(16) 0.0449(14) 0.0274(12) -0.0120(10) 0.0048(11) -0.0171(12)
C128 0.087(2) 0.070(2) 0.0413(17) 0.0028(15) 0.0077(16) -0.0218(19)
C129 0.066(2) 0.066(2) 0.086(3) -0.0182(19) 0.034(2) -0.0153(18)
C130 0.0368(14) 0.0415(14) 0.0414(14) -0.0067(11) 0.0035(11) -0.0036(11)
C131 0.0505(17) 0.0555(18) 0.0601(19) -0.0048(15) 0.0165(14) -0.0089(14)
C132 0.0567(18) 0.0516(17) 0.0542(18) 0.0002(14) 0.0185(14) -0.0140(14)
C133 0.0529(16) 0.0376(13) 0.0353(14) 0.0043(11) 0.0036(12) -0.0109(12)

loop_
_atom_type_symbol
_atom_type_scat_dispersion_real
_atom_type_scat_dispersion_imag
_atom_type_scat_Cromer_Mann_a1
_atom_type_scat_Cromer_Mann_b1
_atom_type_scat_Cromer_Mann_a2
_atom_type_scat_Cromer_Mann_b2
_atom_type_scat_Cromer_Mann_a3
_atom_type_scat_Cromer_Mann_b3
_atom_type_scat_Cromer_Mann_a4
_atom_type_scat_Cromer_Mann_b4
_atom_type_scat_Cromer_Mann_c
_atom_type_scat_source
C 0.0181 0.0091 2.3100 20.8439 1.0200 10.2075 1.5886 0.5687 0.8650 51.6512 0.2156 'International Tables Vol C 4.2.6.8 and 6.1.1.4'
H 0.0000 0.0000 0.4930 10.5109 0.3229 26.1257 0.1402 3.1424 0.0408 57.7998 0.0030 'International Tables Vol C 4.2.6.8 and 6.1.1.4'
N 0.0311 0.0180 12.2126 0.0057 3.1322 9.8933 2.0125 28.9975 1.1663 0.5826 -11.5290 'International Tables Vol C 4.2.6.8 and 6.1.1.4'
Mg 0.1719 0.1771 5.4204 2.8275 2.1735 79.2611 1.2269 0.3808 2.3073 7.1937 0.8584 'International Tables Vol C 4.2.6.8 and 6.1.1.4'
B 0.0090 0.0039 2.0545 23.2185 1.3326 1.0210 1.0979 60.3498 0.7068 0.1403 -0.1932 'International Tables Vol C 4.2.6.8 and 6.1.1.4'
O 0.0492 0.0322 3.0485 13.2771 2.2868 5.7011 1.5463 0.3239 0.8670 32.9089 0.2508 'International Tables Vol C 4.2.6.8 and 6.1.1.4'

loop_
_geom_angle_atom_site_label_1
_geom_angle_atom_site_label_2
_geom_angle_atom_site_label_3
_geom_angle
_geom_angle_publ_flag
N1 Mg1 N2 94.68(8) yes
N1 Mg1 O1 103.23(8) yes
N2 Mg1 O1 100.54(8) yes
N1 Mg1 H2 104.1(10) no
N2 Mg1 H2 151.4(10) no
O1 Mg1 H2 96.0(10) no
N1 Mg1 H3 152.5(9) no
N2 Mg1 H3 102.3(9) no
O1 Mg1 H3 94.8(9) no
H2 Mg1 H3 52.9(13) no
N1 Mg1 H4 103.9(10) no
N2 Mg1 H4 102.8(9) no
O1 Mg1 H4 142.3(10) no
H2 Mg1 H4 52.1(13) no
H3 Mg1 H4 51.5(13) no
N101 Mg101 N102 95.22(8) yes
N101 Mg101 O101 102.95(7) yes
N102 Mg101 O101 101.35(8) yes
N101 Mg101 H6 153.0(9) no
N102 Mg101 H6 102.2(9) no
O101 Mg101 H6 93.8(9) no
N101 Mg101 H7 104.5(11) no
N102 Mg101 H7 102.5(11) no
O101 Mg101 H7 141.5(11) no
H6 Mg101 H7 51.8(14) no
N101 Mg101 H8 101.9(9) no
N102 Mg101 H8 150.4(9) no
O101 Mg101 H8 98.1(9) no
H6 Mg101 H8 54.2(12) no
H7 Mg101 H8 49.9(13) no
H1 B1 H2 115(2) no
H1 B1 H3 113(2) no
H2 B1 H3 107(2) no
H1 B1 H4 112(2) no
H2 B1 H4 105(2) no
H3 B1 H4 103(2) no
H5 B101 H6 110(2) no
H5 B101 H7 118(2) no
H6 B101 H7 105(2) no
H5 B101 H8 115(2) no
H6 B101 H8 111(2) no
H7 B101 H8 99(2) no
Mg1 N1 C1 118.93(15) yes
Mg1 N1 C6 124.11(14) yes
C1 N1 C6 116.94(18) yes
Mg1 N2 C3 119.27(15) yes
Mg1 N2 C18 121.16(14) yes
C3 N2 C18 119.55(19) yes
Mg101 N101 C101 118.17(15) yes
Mg101 N101 C106 124.28(14) yes
C101 N101 C106 117.54(18) yes
Mg101 N102 C103 118.71(15) yes
Mg101 N102 C118 122.14(14) yes
C103 N102 C118 119.15(18) yes
Mg1 O1 C30 122.30(14) yes
Mg1 O1 C33 128.14(15) yes
C30 O1 C33 109.16(18) yes
Mg101 O101 C130 122.73(13) yes
Mg101 O101 C133 127.89(15) yes
C130 O101 C133 109.04(18) yes
N1 C1 C2 124.3(2) yes
N1 C1 C4 120.4(2) yes
C2 C1 C4 115.3(2) yes
C1 C2 C3 130.3(2) yes
C1 C2 H21 114.3 no
C3 C2 H21 115.3 no
C2 C3 N2 124.1(2) yes
C2 C3 C5 115.5(2) yes
N2 C3 C5 120.4(2) yes
C1 C4 H41 110.2 no
C1 C4 H42 109.7 no
H41 C4 H42 109.7 no
C1 C4 H43 110.8 no
H41 C4 H43 108.9 no
H42 C4 H43 107.4 no
C3 C5 H51 110.1 no
C3 C5 H52 112.2 no
H51 C5 H52 109.5 no
C3 C5 H53 108.1 no
H51 C5 H53 107.9 no
H52 C5 H53 109.0 no
N1 C6 C7 119.5(2) yes
N1 C6 C11 119.8(2) yes
C7 C6 C11 120.6(2) yes
C6 C7 C8 118.5(2) yes
C6 C7 C12 122.2(2) yes
C8 C7 C12 119.2(2) yes
C7 C8 C9 121.5(3) yes
C7 C8 H81 118.8 no
C9 C8 H81 119.7 no
C8 C9 C10 119.4(3) yes
C8 C9 H91 120.6 no
C10 C9 H91 120.0 no
C9 C10 C11 121.7(3) yes
C9 C10 H101 118.9 no
C11 C10 H101 119.4 no
C6 C11 C10 118.0(2) yes
C6 C11 C15 122.2(2) yes
C10 C11 C15 119.7(2) yes
C7 C12 C13 110.5(2) yes
C7 C12 C14 112.7(2) yes
C13 C12 C14 109.3(3) yes
C7 C12 H121 108.0 no
C13 C12 H121 110.1 no
C14 C12 H121 106.1 no
C12 C13 H131 109.9 no
C12 C13 H132 108.9 no
H131 C13 H132 107.2 no
C12 C13 H133 110.3 no
H131 C13 H133 110.6 no
H132 C13 H133 109.8 no
C12 C14 H141 107.9 no
C12 C14 H142 108.6 no
H141 C14 H142 110.5 no
C12 C14 H143 107.7 no
H141 C14 H143 110.3 no
H142 C14 H143 111.7 no
C11 C15 C16 111.0(3) yes
C11 C15 C17 112.9(2) yes
C16 C15 C17 111.8(3) yes
C11 C15 H151 108.7 no
C16 C15 H151 107.0 no
C17 C15 H151 105.1 no
C15 C16 H161 109.1 no
C15 C16 H162 106.7 no
H161 C16 H162 109.4 no
C15 C16 H163 111.3 no
H161 C16 H163 110.4 no
H162 C16 H163 109.9 no
C15 C17 H171 106.7 no
C15 C17 H172 107.8 no
H171 C17 H172 111.0 no
C15 C17 H173 108.1 no
H171 C17 H173 111.8 no
H172 C17 H173 111.2 no
N2 C18 C19 119.1(2) yes
N2 C18 C23 120.8(2) yes
C19 C18 C23 119.9(2) yes
C18 C19 C20 118.7(2) yes
C18 C19 C24 121.9(2) yes
C20 C19 C24 119.4(2) yes
C19 C20 C21 121.8(2) yes
C19 C20 H201 119.2 no
C21 C20 H201 119.0 no
C20 C21 C22 119.0(2) yes
C20 C21 H211 121.3 no
C22 C21 H211 119.7 no
C21 C22 C23 121.8(2) yes
C21 C22 H221 119.1 no
C23 C22 H221 119.1 no
C18 C23 C22 118.8(2) yes
C18 C23 C27 121.6(2) yes
C22 C23 C27 119.6(2) yes
C19 C24 C25 111.9(2) yes
C19 C24 C26 111.5(3) yes
C25 C24 C26 109.7(3) yes
C19 C24 H241 108.0 no
C25 C24 H241 107.5 no
C26 C24 H241 108.0 no
C24 C25 H251 109.2 no
C24 C25 H252 107.3 no
H251 C25 H252 111.7 no
C24 C25 H253 108.3 no
H251 C25 H253 110.2 no
H252 C25 H253 110.0 no
C24 C26 H261 108.3 no
C24 C26 H262 108.4 no
H261 C26 H262 110.9 no
C24 C26 H263 109.1 no
H261 C26 H263 109.6 no
H262 C26 H263 110.4 no
C23 C27 C28 112.9(2) yes
C23 C27 C29 110.6(2) yes
C28 C27 C29 110.2(3) yes
C23 C27 H271 107.3 no
C28 C27 H271 107.3 no
C29 C27 H271 108.3 no
C27 C28 H281 108.7 no
C27 C28 H282 107.2 no
H281 C28 H282 110.5 no
C27 C28 H283 108.5 no
H281 C28 H283 110.6 no
H282 C28 H283 111.2 no
C27 C29 H291 109.2 no
C27 C29 H292 108.9 no
H291 C29 H292 110.9 no
C27 C29 H293 108.0 no
H291 C29 H293 109.0 no
H292 C29 H293 110.8 no
O1 C30 C31 105.4(2) yes
O1 C30 H301 107.1 no
C31 C30 H301 112.8 no
O1 C30 H302 110.1 no
C31 C30 H302 110.8 no
H301 C30 H302 110.5 no
C30 C31 C32 102.4(2) yes
C30 C31 H311 112.6 no
C32 C31 H311 113.1 no
C30 C31 H312 110.7 no
C32 C31 H312 109.2 no
H311 C31 H312 108.8 no
C31 C32 C33 104.0(2) yes
C31 C32 H321 111.9 no
C33 C32 H321 109.4 no
C31 C32 H322 111.6 no
C33 C32 H322 109.7 no
H321 C32 H322 110.1 no
C32 C33 O1 105.0(2) yes
C32 C33 H331 112.7 no
O1 C33 H331 108.2 no
C32 C33 H332 109.5 no
O1 C33 H332 109.0 no
H331 C33 H332 112.1 no
N101 C101 C102 124.4(2) yes
N101 C101 C104 120.1(2) yes
C102 C101 C104 115.4(2) yes
C101 C102 C103 130.6(2) yes
C101 C102 H1021 114.2 no
C103 C102 H1021 115.1 no
C102 C103 N102 124.2(2) yes
C102 C103 C105 115.6(2) yes
N102 C103 C105 120.1(2) yes
C101 C104 H1041 111.8 no
C101 C104 H1042 111.0 no
H1041 C104 H1042 108.2 no
C101 C104 H1043 110.5 no
H1041 C104 H1043 109.2 no
H1042 C104 H1043 105.9 no
C103 C105 H1051 109.8 no
C103 C105 H1052 107.9 no
H1051 C105 H1052 110.1 no
C103 C105 H1053 110.1 no
H1051 C105 H1053 110.4 no
H1052 C105 H1053 108.4 no
N101 C106 C107 119.8(2) yes
N101 C106 C111 119.9(2) yes
C107 C106 C111 120.3(2) yes
C106 C107 C108 118.8(2) yes
C106 C107 C112 122.6(2) yes
C108 C107 C112 118.5(2) yes
C107 C108 C109 121.4(3) yes
C107 C108 H1081 118.6 no
C109 C108 H1081 120.0 no
C108 C109 C110 119.3(2) yes
C108 C109 H1091 119.8 no
C110 C109 H1091 120.9 no
C109 C110 C111 121.9(3) yes
C109 C110 H1101 119.2 no
C111 C110 H1101 119.0 no
C106 C111 C110 118.2(2) yes
C106 C111 C115 122.4(2) yes
C110 C111 C115 119.4(2) yes
C107 C112 C113 109.4(2) yes
C107 C112 C114 113.4(2) yes
C113 C112 C114 109.4(2) yes
C107 C112 H1121 108.1 no
C113 C112 H1121 109.3 no
C114 C112 H1121 107.2 no
C112 C113 H1131 110.3 no
C112 C113 H1132 109.4 no
H1131 C113 H1132 107.7 no
C112 C113 H1133 110.8 no
H1131 C113 H1133 109.0 no
H1132 C113 H1133 109.5 no
C112 C114 H1141 109.0 no
C112 C114 H1142 108.5 no
H1141 C114 H1142 110.9 no
C112 C114 H1143 109.2 no
H1141 C114 H1143 110.3 no
H1142 C114 H1143 108.9 no
C111 C115 C116 111.2(2) yes
C111 C115 C117 112.9(2) yes
C116 C115 C117 111.2(3) yes
C111 C115 H1151 108.5 no
C116 C115 H1151 106.5 no
C117 C115 H1151 106.1 no
C115 C116 H1161 109.4 no
C115 C116 H1162 111.9 no
H1161 C116 H1162 108.9 no
C115 C116 H1163 109.8 no
H1161 C116 H1163 108.5 no
H1162 C116 H1163 108.4 no
C115 C117 H1171 108.6 no
C115 C117 H1172 108.6 no
H1171 C117 H1172 110.7 no
C115 C117 H1173 107.0 no
H1171 C117 H1173 110.3 no
H1172 C117 H1173 111.5 no
N102 C118 C119 119.0(2) yes
N102 C118 C123 120.5(2) yes
C119 C118 C123 120.3(2) yes
C118 C119 C120 118.4(2) yes
C118 C119 C124 122.6(2) yes
C120 C119 C124 119.0(2) yes
C119 C120 C121 121.5(2) yes
C119 C120 H1201 120.0 no
C121 C120 H1201 118.5 no
C120 C121 C122 119.4(2) yes
C120 C121 H1211 120.3 no
C122 C121 H1211 120.3 no
C121 C122 C123 121.5(2) yes
C121 C122 H1221 118.9 no
C123 C122 H1221 119.7 no
C118 C123 C122 118.9(2) yes
C118 C123 C127 121.8(2) yes
C122 C123 C127 119.3(2) yes
C119 C124 C125 110.4(2) yes
C119 C124 C126 113.0(2) yes
C125 C124 C126 109.6(2) yes
C119 C124 H1241 108.5 no
C125 C124 H1241 108.1 no
C126 C124 H1241 107.0 no
C124 C125 H1251 108.6 no
C124 C125 H1252 108.0 no
H1251 C125 H1252 111.2 no
C124 C125 H1253 108.7 no
H1251 C125 H1253 110.9 no
H1252 C125 H1253 109.2 no
C124 C126 H1261 109.3 no
C124 C126 H1262 108.6 no
H1261 C126 H1262 109.0 no
C124 C126 H1263 110.5 no
H1261 C126 H1263 109.1 no
H1262 C126 H1263 110.3 no
C123 C127 C128 112.8(2) yes
C123 C127 C129 111.0(2) yes
C128 C127 C129 110.3(3) yes
C123 C127 H1271 105.4 no
C128 C127 H1271 107.3 no
C129 C127 H1271 109.8 no
C127 C128 H1281 110.6 no
C127 C128 H1282 108.3 no
H1281 C128 H1282 109.0 no
C127 C128 H1283 109.4 no
H1281 C128 H1283 110.6 no
H1282 C128 H1283 108.9 no
C127 C129 H1291 110.2 no
C127 C129 H1292 107.3 no
H1291 C129 H1292 110.7 no
C127 C129 H1293 108.4 no
H1291 C129 H1293 108.4 no
H1292 C129 H1293 111.8 no
O101 C130 C131 105.7(2) yes
O101 C130 H1301 109.2 no
C131 C130 H1301 111.3 no
O101 C130 H1302 106.0 no
C131 C130 H1302 111.9 no
H1301 C130 H1302 112.3 no
C130 C131 C132 102.5(2) yes
C130 C131 H1311 110.4 no
C132 C131 H1311 108.2 no
C130 C131 H1312 113.1 no
C132 C131 H1312 112.7 no
H1311 C131 H1312 109.7 no
C131 C132 C133 103.7(2) yes
C131 C132 H1321 112.2 no
C133 C132 H1321 111.2 no
C131 C132 H1322 108.9 no
C133 C132 H1322 108.6 no
H1321 C132 H1322 111.8 no
C132 C133 O101 105.1(2) yes
C132 C133 H1331 110.4 no
O101 C133 H1331 108.4 no
C132 C133 H1332 112.6 no
O101 C133 H1332 108.6 no
H1331 C133 H1332 111.3 no
B1 H2 Mg1 84.6(19) no
B1 H3 Mg1 81.5(17) no
B1 H4 Mg1 83.0(19) no
B101 H6 Mg101 80.9(18) no
B101 H7 Mg101 85(2) no
B101 H8 Mg101 85.0(18) no

loop_
_geom_bond_atom_site_label_1
_geom_bond_atom_site_label_2
_geom_bond_distance
_geom_bond_publ_flag
Mg1 N1 2.049(2) yes
Mg1 N2 2.040(2) yes
Mg1 O1 2.0474(18) yes
Mg1 H2 2.03(3) no
Mg1 H3 2.08(3) no
Mg1 H4 2.05(3) no
Mg101 N101 2.053(2) yes
Mg101 N102 2.043(2) yes
Mg101 O101 2.0498(17) yes
Mg101 H6 2.10(3) no
Mg101 H7 2.03(4) no
Mg101 H8 2.02(3) no
B1 H1 1.14(3) no
B1 H2 1.12(4) no
B1 H3 1.15(3) no
B1 H4 1.14(3) no
B101 H5 1.12(3) no
B101 H6 1.15(3) no
B101 H7 1.13(4) no
B101 H8 1.13(3) no
N1 C1 1.330(3) yes
N1 C6 1.441(3) yes
N2 C3 1.335(3) yes
N2 C18 1.436(3) yes
N101 C101 1.335(3) yes
N101 C106 1.443(3) yes
N102 C103 1.332(3) yes
N102 C118 1.440(3) yes
O1 C30 1.461(3) yes
O1 C33 1.467(3) yes
O101 C130 1.463(3) yes
O101 C133 1.467(3) yes
C1 C2 1.410(3) yes
C1 C4 1.510(3) yes
C2 C3 1.403(3) yes
C2 H21 0.963 no
C3 C5 1.518(3) yes
C4 H41 0.991 no
C4 H42 0.975 no
C4 H43 0.976 no
C5 H51 0.971 no
C5 H52 0.971 no
C5 H53 0.966 no
C6 C7 1.408(3) yes
C6 C11 1.409(3) yes
C7 C8 1.390(3) yes
C7 C12 1.518(4) yes
C8 C9 1.380(4) yes
C8 H81 0.972 no
C9 C10 1.379(4) yes
C9 H91 0.966 no
C10 C11 1.396(4) yes
C10 H101 0.971 no
C11 C15 1.519(4) yes
C12 C13 1.505(4) yes
C12 C14 1.540(4) yes
C12 H121 1.012 no
C13 H131 0.978 no
C13 H132 0.986 no
C13 H133 0.990 no
C14 H141 0.983 no
C14 H142 0.987 no
C14 H143 0.976 no
C15 C16 1.517(4) yes
C15 C17 1.528(4) yes
C15 H151 1.002 no
C16 H161 0.982 no
C16 H162 0.974 no
C16 H163 0.984 no
C17 H171 0.973 no
C17 H172 0.979 no
C17 H173 0.981 no
C18 C19 1.410(3) yes
C18 C23 1.410(3) yes
C19 C20 1.390(4) yes
C19 C24 1.511(3) yes
C20 C21 1.381(4) yes
C20 H201 0.974 no
C21 C22 1.378(4) yes
C21 H211 0.959 no
C22 C23 1.389(4) yes
C22 H221 0.962 no
C23 C27 1.513(4) yes
C24 C25 1.500(4) yes
C24 C26 1.528(4) yes
C24 H241 0.993 no
C25 H251 0.979 no
C25 H252 0.980 no
C25 H253 0.975 no
C26 H261 0.971 no
C26 H262 0.974 no
C26 H263 0.973 no
C27 C28 1.529(4) yes
C27 C29 1.525(4) yes
C27 H271 1.005 no
C28 H281 0.984 no
C28 H282 0.977 no
C28 H283 0.984 no
C29 H291 0.973 no
C29 H292 0.972 no
C29 H293 0.977 no
C30 C31 1.505(4) yes
C30 H301 1.006 no
C30 H302 0.999 no
C31 C32 1.508(4) yes
C31 H311 0.993 no
C31 H312 0.996 no
C32 C33 1.503(4) yes
C32 H321 1.009 no
C32 H322 1.001 no
C33 H331 1.001 no
C33 H332 0.991 no
C101 C102 1.409(3) yes
C101 C104 1.511(3) yes
C102 C103 1.403(3) yes
C102 H1021 0.974 no
C103 C105 1.518(3) yes
C104 H1041 0.981 no
C104 H1042 0.977 no
C104 H1043 0.972 no
C105 H1051 0.985 no
C105 H1052 0.974 no
C105 H1053 0.967 no
C106 C107 1.403(3) yes
C106 C111 1.408(3) yes
C107 C108 1.396(3) yes
C107 C112 1.517(3) yes
C108 C109 1.379(4) yes
C108 H1081 0.975 no
C109 C110 1.373(4) yes
C109 H1091 0.968 no
C110 C111 1.401(3) yes
C110 H1101 0.976 no
C111 C115 1.518(4) yes
C112 C113 1.527(4) yes
C112 C114 1.525(4) yes
C112 H1121 1.008 no
C113 H1131 0.978 no
C113 H1132 0.982 no
C113 H1133 0.982 no
C114 H1141 0.980 no
C114 H1142 0.980 no
C114 H1143 0.986 no
C115 C116 1.516(4) yes
C115 C117 1.524(4) yes
C115 H1151 1.005 no
C116 H1161 0.986 no
C116 H1162 0.989 no
C116 H1163 0.979 no
C117 H1171 0.974 no
C117 H1172 0.974 no
C117 H1173 0.975 no
C118 C119 1.409(3) yes
C118 C123 1.404(3) yes
C119 C120 1.392(3) yes
C119 C124 1.518(3) yes
C120 C121 1.386(4) yes
C120 H1201 0.972 no
C121 C122 1.372(4) yes
C121 H1211 0.965 no
C122 C123 1.393(3) yes
C122 H1221 0.955 no
C123 C127 1.524(4) yes
C124 C125 1.521(4) yes
C124 C126 1.529(4) yes
C124 H1241 1.004 no
C125 H1251 0.974 no
C125 H1252 0.980 no
C125 H1253 0.967 no
C126 H1261 0.969 no
C126 H1262 0.987 no
C126 H1263 0.977 no
C127 C128 1.529(4) yes
C127 C129 1.530(4) yes
C127 H1271 1.007 no
C128 H1281 0.973 no
C128 H1282 0.980 no
C128 H1283 0.986 no
C129 H1291 0.968 no
C129 H1292 0.982 no
C129 H1293 0.985 no
C130 C131 1.506(4) yes
C130 H1301 1.003 no
C130 H1302 1.004 no
C131 C132 1.511(4) yes
C131 H1311 0.994 no
C131 H1312 0.993 no
C132 C133 1.509(4) yes
C132 H1321 0.996 no
C132 H1322 1.006 no
C133 H1331 0.999 no
C133 H1332 1.008 no

loop_
_oxford_twin_element_scale_factors
0.71(2)
0.267(8)
